data_7700002
loop_
_publ_author_name
'Santra, Biswajit'
'Narayanan, Suriya'
'Kalita, Pankaj'
'Kumar, Vierandra'
'Mandal, Debdeep'
'Gupta, Vivek'
'Zimmer, Michael'
'Huch, Volker'
'Chandrasekhar, Vadapalli'
'Scheschkewitz, David'
'Schulzke, Carola'
'Jana, Anukul'

_publ_section_title
;
 Modulation of the Nuclearity of Molecular Mg(II)-Phosphates: Solid-State
 Structural Change Involving Coordinating Solvents
;
_journal_name_full 'Dalton Transactions'
_journal_paper_doi 10.1039/C9DT00687G
_journal_year 2019
_chemical_formula_sum 'C252 H318 Mg6 N12 O54 P6'
_chemical_formula_weight 4710.85
_space_group_crystal_system trigonal
_space_group_IT_number 148
_space_group_name_Hall '-R 3'
_space_group_name_H-M_alt 'R -3 :H'
_symmetry_space_group_name_Hall '-R 3'
_symmetry_space_group_name_H-M 'R -3 :H'
_atom_sites_solution_hydrogens mixed
_audit_creation_method SHELXL-2016/6
_audit_update_record
;
2019-04-29 deposited with the CCDC.    2019-05-16 downloaded from the CCDC.
;
_cell_angle_alpha 90
_cell_angle_beta 90
_cell_angle_gamma 120
_cell_formula_units_Z 3
_cell_length_a 35.8954(11)
_cell_length_b 35.8954(11)
_cell_length_c 17.7162(5)
_cell_measurement_reflns_used 23777
_cell_measurement_temperature 120(2)
_cell_measurement_theta_max 27.3330
_cell_measurement_theta_min 2.8570
_cell_volume 19768.7(10)
_computing_cell_refinement 'CrysAlisPro 1.171.39.29d (Rigaku OD, 2017)'
_computing_data_collection 'CrysAlisPro 1.171.39.29d (Rigaku OD, 2017)'
_computing_data_reduction 'CrysAlisPro 1.171.39.29d (Rigaku OD, 2017)'
_computing_molecular_graphics 'Olex2 (Dolomanov et al., 2009)'
_computing_publication_material 'Olex2 (Dolomanov et al., 2009)'
_computing_structure_refinement 'ShelXL (Sheldrick, 2015)'
_computing_structure_solution 'ShelXT (Sheldrick, 2015)'
_diffrn_ambient_temperature 120(2)
_diffrn_measured_fraction_theta_full 0.998
_diffrn_measured_fraction_theta_max 0.845
_diffrn_measurement_device_type 'XtaLAB AFC12 (RINC): Kappa single'
_diffrn_measurement_method '\w scans'
_diffrn_radiation_type MoK\a
_diffrn_radiation_wavelength 0.71073
_diffrn_reflns_av_R_equivalents 0.0443
_diffrn_reflns_av_unetI/netI 0.0456
_diffrn_reflns_Laue_measured_fraction_full 0.998
_diffrn_reflns_Laue_measured_fraction_max 0.845
_diffrn_reflns_limit_h_max 44
_diffrn_reflns_limit_h_min -44
_diffrn_reflns_limit_k_max 48
_diffrn_reflns_limit_k_min -44
_diffrn_reflns_limit_l_max 22
_diffrn_reflns_limit_l_min -23
_diffrn_reflns_number 39891
_diffrn_reflns_point_group_measured_fraction_full 0.998
_diffrn_reflns_point_group_measured_fraction_max 0.845
_diffrn_reflns_theta_full 25.242
_diffrn_reflns_theta_max 29.183
_diffrn_reflns_theta_min 2.862
_diffrn_source 'fine-focus sealed X-ray tube'
_exptl_absorpt_coefficient_mu 0.130
_exptl_absorpt_correction_T_max 1.000
_exptl_absorpt_correction_T_min 0.738
_exptl_absorpt_correction_type gaussian
_exptl_absorpt_process_details
;
CrysAlisPro 1.171.39.29d (Rigaku Oxford Diffraction, 2017)
Numerical absorption correction based on gaussian integration over
            a multifaceted crystal model
Empirical absorption correction using spherical harmonics,
 implemented in SCALE3 ABSPACK scaling algorithm.
;
_exptl_crystal_colour colourless
_exptl_crystal_density_diffrn 1.187
_exptl_crystal_description hexagonal
_exptl_crystal_F_000 7524
_exptl_crystal_size_max 0.232
_exptl_crystal_size_mid 0.180
_exptl_crystal_size_min 0.087
_refine_diff_density_max 0.869
_refine_diff_density_min -0.418
_refine_diff_density_rms 0.051
_refine_ls_extinction_method none
_refine_ls_goodness_of_fit_ref 1.038
_refine_ls_hydrogen_treatment mixed
_refine_ls_matrix_type full
_refine_ls_number_parameters 527
_refine_ls_number_reflns 10049
_refine_ls_number_restraints 0
_refine_ls_restrained_S_all 1.038
_refine_ls_R_factor_all 0.0703
_refine_ls_R_factor_gt 0.0478
_refine_ls_shift/su_max 0.001
_refine_ls_shift/su_mean 0.000
_refine_ls_structure_factor_coef Fsqd
_refine_ls_weighting_details 'w=1/[\s^2^(Fo^2^)+(0.0565P)^2^+22.9782P] where P=(Fo^2^+2Fc^2^)/3'
_refine_ls_weighting_scheme calc
_refine_ls_wR_factor_gt 0.1115
_refine_ls_wR_factor_ref 0.1197
_reflns_Friedel_coverage 0.000
_reflns_number_gt 7666
_reflns_number_total 10049
_reflns_threshold_expression 'I > 2\s(I)'
_cod_data_source_file c9dt00687g2.cif
_cod_data_source_block aj0008
_cod_original_cell_volume 19768.7(13)
_cod_database_code 7700002
_shelx_shelxl_version_number 2016/6
_shelx_space_group_comment
;
The symmetry employed for this shelxl refinement is uniquely defined
by the following loop, which should always be used as a source of
symmetry information in preference to the above space-group names.
They are only intended as comments.
;
_shelx_estimated_absorpt_t_min 0.971
_shelx_estimated_absorpt_t_max 0.989

loop_
_space_group_symop_operation_xyz
'x, y, z'
'-y, x-y, z'
'-x+y, -x, z'
'x+2/3, y+1/3, z+1/3'
'-y+2/3, x-y+1/3, z+1/3'
'-x+y+2/3, -x+1/3, z+1/3'
'x+1/3, y+2/3, z+2/3'
'-y+1/3, x-y+2/3, z+2/3'
'-x+y+1/3, -x+2/3, z+2/3'
'-x, -y, -z'
'y, -x+y, -z'
'x-y, x, -z'
'-x+2/3, -y+1/3, -z+1/3'
'y+2/3, -x+y+1/3, -z+1/3'
'x-y+2/3, x+1/3, -z+1/3'
'-x+1/3, -y+2/3, -z+2/3'
'y+1/3, -x+y+2/3, -z+2/3'
'x-y+1/3, x+2/3, -z+2/3'

loop_
_atom_site_label
_atom_site_type_symbol
_atom_site_fract_x
_atom_site_fract_y
_atom_site_fract_z
_atom_site_U_iso_or_equiv
_atom_site_adp_type
_atom_site_occupancy
_atom_site_site_symmetry_order
_atom_site_calc_flag
_atom_site_refinement_flags_posn
_atom_site_refinement_flags_adp
Mg1 Mg 0.53270(2) 0.20659(2) 0.28315(3) 0.01518(12) Uani 1 1 d . .
P1 P 0.51266(2) 0.24230(2) 0.43913(2) 0.01381(10) Uani 1 1 d . .
O1 O 0.46431(3) 0.21924(4) 0.47680(6) 0.0174(2) Uani 1 1 d . .
O2 O 0.52952(4) 0.28993(4) 0.44800(6) 0.0178(2) Uani 1 1 d . .
O3 O 0.50406(3) 0.22742(3) 0.35724(6) 0.0161(2) Uani 1 1 d . .
O4 O 0.53854(3) 0.22646(4) 0.48201(6) 0.0173(2) Uani 1 1 d . .
C1 C 0.45385(5) 0.19325(5) 0.54015(9) 0.0179(3) Uani 1 1 d . .
C2 C 0.46039(5) 0.21170(6) 0.61161(9) 0.0205(3) Uani 1 1 d . .
C3 C 0.45039(6) 0.18452(6) 0.67409(10) 0.0249(4) Uani 1 1 d . .
H3 H 0.455527 0.196706 0.723227 0.030 Uiso 1 1 calc R U
C4 C 0.43327(6) 0.14041(6) 0.66707(10) 0.0260(4) Uani 1 1 d . .
C5 C 0.42543(5) 0.12308(6) 0.59434(10) 0.0246(4) Uani 1 1 d . .
H5 H 0.412887 0.092855 0.588408 0.029 Uiso 1 1 calc R U
C6 C 0.43551(5) 0.14892(6) 0.53004(9) 0.0211(4) Uani 1 1 d . .
C7 C 0.47810(5) 0.25973(6) 0.62162(9) 0.0207(3) Uani 1 1 d . .
H7 H 0.488697 0.272971 0.570814 0.025 Uiso 1 1 calc R U
C8 C 0.44443(6) 0.27163(7) 0.64502(9) 0.0279(4) Uani 1 1 d . .
C9 C 0.40254(7) 0.24189(8) 0.66519(12) 0.0411(5) Uani 1 1 d . .
H9 H 0.393400 0.212062 0.664910 0.049 Uiso 1 1 calc R U
C10 C 0.37363(8) 0.25552(11) 0.68598(13) 0.0572(8) Uani 1 1 d . .
H10 H 0.344929 0.234769 0.699066 0.069 Uiso 1 1 calc R U
C11 C 0.38611(10) 0.29836(12) 0.68772(13) 0.0599(8) Uani 1 1 d . .
H11 H 0.366416 0.307323 0.702801 0.072 Uiso 1 1 calc R U
C12 C 0.42732(10) 0.32814(10) 0.66746(15) 0.0576(7) Uani 1 1 d . .
H12 H 0.436200 0.357898 0.668202 0.069 Uiso 1 1 calc R U
C13 C 0.45612(8) 0.31499(8) 0.64588(13) 0.0423(5) Uani 1 1 d . .
H13 H 0.484454 0.336007 0.631365 0.051 Uiso 1 1 calc R U
C14 C 0.51759(5) 0.27870(5) 0.67314(9) 0.0201(3) Uani 1 1 d . .
C15 C 0.51858(6) 0.29440(6) 0.74552(10) 0.0270(4) Uani 1 1 d . .
H15 H 0.493426 0.292953 0.765994 0.032 Uiso 1 1 calc R U
C16 C 0.55629(7) 0.31220(7) 0.78796(10) 0.0320(4) Uani 1 1 d . .
H16 H 0.556756 0.322967 0.837145 0.038 Uiso 1 1 calc R U
C17 C 0.59300(6) 0.31428(6) 0.75894(11) 0.0298(4) Uani 1 1 d . .
H17 H 0.618821 0.326982 0.787616 0.036 Uiso 1 1 calc R U
C18 C 0.59198(6) 0.29777(6) 0.68782(11) 0.0277(4) Uani 1 1 d . .
H18 H 0.616972 0.298566 0.668059 0.033 Uiso 1 1 calc R U
C19 C 0.55452(6) 0.28007(6) 0.64547(10) 0.0244(4) Uani 1 1 d . .
H19 H 0.554052 0.268719 0.596821 0.029 Uiso 1 1 calc R U
C20 C 0.42486(6) 0.11305(7) 0.73884(11) 0.0331(5) Uani 1 1 d . .
C21 C 0.39586(9) 0.12050(10) 0.79308(14) 0.0586(7) Uani 1 1 d . .
H21A H 0.410688 0.150667 0.809129 0.088 Uiso 1 1 calc R U
H21B H 0.389376 0.101897 0.837376 0.088 Uiso 1 1 calc R U
H21C H 0.369019 0.113691 0.767362 0.088 Uiso 1 1 calc R U
C22 C 0.46792(7) 0.12595(8) 0.77672(12) 0.0448(6) Uani 1 1 d . .
H22A H 0.486187 0.121065 0.741702 0.067 Uiso 1 1 calc R U
H22B H 0.462938 0.108581 0.822278 0.067 Uiso 1 1 calc R U
H22C H 0.482242 0.156465 0.790467 0.067 Uiso 1 1 calc R U
C23 C 0.40263(9) 0.06494(7) 0.72154(14) 0.0543(7) Uani 1 1 d . .
H23A H 0.374772 0.055826 0.697563 0.081 Uiso 1 1 calc R U
H23B H 0.398186 0.048887 0.768589 0.081 Uiso 1 1 calc R U
H23C H 0.420685 0.059255 0.687361 0.081 Uiso 1 1 calc R U
C24 C 0.42623(6) 0.13121(5) 0.44985(10) 0.0231(4) Uani 1 1 d . .
H24 H 0.451660 0.151308 0.418678 0.028 Uiso 1 1 calc R U
C25 C 0.42223(6) 0.08690(6) 0.44297(10) 0.0259(4) Uani 1 1 d . .
C26 C 0.45901(6) 0.08416(6) 0.43539(11) 0.0307(4) Uani 1 1 d . .
H26 H 0.486203 0.109788 0.433373 0.037 Uiso 1 1 calc R U
C27 C 0.45699(8) 0.04452(7) 0.43065(13) 0.0432(5) Uani 1 1 d . .
H27 H 0.482782 0.043399 0.426124 0.052 Uiso 1 1 calc R U
C28 C 0.41810(9) 0.00700(7) 0.43245(13) 0.0487(6) Uani 1 1 d . .
H28 H 0.416750 -0.020084 0.429772 0.058 Uiso 1 1 calc R U
C29 C 0.38145(9) 0.00931(7) 0.43816(16) 0.0570(7) Uani 1 1 d . .
H29 H 0.354318 -0.016433 0.438281 0.068 Uiso 1 1 calc R U
C30 C 0.38314(7) 0.04892(7) 0.44384(15) 0.0460(6) Uani 1 1 d . .
H30 H 0.357218 0.049808 0.448337 0.055 Uiso 1 1 calc R U
C31 C 0.38734(6) 0.13193(6) 0.41617(11) 0.0289(4) Uani 1 1 d . .
C32 C 0.38667(8) 0.13812(8) 0.33845(12) 0.0421(5) Uani 1 1 d . .
H32 H 0.410586 0.143168 0.308130 0.051 Uiso 1 1 calc R U
C33 C 0.35095(9) 0.13685(9) 0.30570(15) 0.0553(7) Uani 1 1 d . .
H33 H 0.350370 0.140701 0.252753 0.066 Uiso 1 1 calc R U
C34 C 0.31609(8) 0.13001(8) 0.34952(17) 0.0562(7) Uani 1 1 d . .
H34 H 0.291477 0.128526 0.326527 0.067 Uiso 1 1 calc R U
C35 C 0.31727(7) 0.12536(8) 0.42670(16) 0.0501(6) Uani 1 1 d . .
H35 H 0.293803 0.121460 0.457163 0.060 Uiso 1 1 calc R U
C36 C 0.35305(6) 0.12643(7) 0.45974(13) 0.0378(5) Uani 1 1 d . .
H36 H 0.353843 0.123330 0.512871 0.045 Uiso 1 1 calc R U
O5 O 0.48006(4) 0.14526(4) 0.25857(7) 0.0262(3) Uani 1 1 d . .
N1 N 0.46034(6) 0.07560(5) 0.23299(9) 0.0332(4) Uani 1 1 d . .
C37 C 0.48742(6) 0.11500(6) 0.25604(11) 0.0289(4) Uani 1 1 d . .
H37 H 0.515038 0.120738 0.272145 0.035 Uiso 1 1 calc R U
C38 C 0.47321(8) 0.04287(7) 0.23000(14) 0.0472(6) Uani 1 1 d . .
H38A H 0.502527 0.054916 0.249645 0.071 Uiso 1 1 calc R U
H38B H 0.472278 0.033674 0.177610 0.071 Uiso 1 1 calc R U
H38C H 0.453451 0.018076 0.260745 0.071 Uiso 1 1 calc R U
C39 C 0.41845(9) 0.06382(8) 0.20709(19) 0.0657(8) Uani 1 1 d . .
H39A H 0.417356 0.089788 0.194020 0.099 Uiso 1 1 calc R U
H39B H 0.397461 0.048102 0.246989 0.099 Uiso 1 1 calc R U
H39C H 0.411605 0.045449 0.162398 0.099 Uiso 1 1 calc R U
O6 O 0.51383(4) 0.23123(4) 0.19559(6) 0.0222(3) Uani 1 1 d . .
N2 N 0.50947(5) 0.25519(5) 0.07959(8) 0.0249(3) Uani 1 1 d . .
C40 C 0.52557(5) 0.23957(5) 0.12929(9) 0.0210(4) Uani 1 1 d . .
H40 H 0.547760 0.234398 0.112757 0.025 Uiso 1 1 calc R U
C41 C 0.47677(7) 0.26579(8) 0.10111(11) 0.0371(5) Uani 1 1 d . .
H41A H 0.489751 0.297097 0.104622 0.056 Uiso 1 1 calc R U
H41B H 0.464609 0.252777 0.150181 0.056 Uiso 1 1 calc R U
H41C H 0.453898 0.254626 0.063040 0.056 Uiso 1 1 calc R U
C42 C 0.52624(8) 0.26657(9) 0.00339(12) 0.0500(6) Uani 1 1 d . .
H42A H 0.549244 0.259748 -0.003801 0.075 Uiso 1 1 calc R U
H42B H 0.537711 0.297430 -0.004602 0.075 Uiso 1 1 calc R U
H42C H 0.503087 0.250223 -0.032887 0.075 Uiso 1 1 calc R U
O7 O 0.59063(4) 0.27154(4) 0.29636(7) 0.0161(2) Uani 1 1 d . .
H7O H 0.5989(7) 0.2844(7) 0.2563(14) 0.031(6) Uiso 1 1 d . .
H7P H 0.5905(7) 0.2902(8) 0.3254(13) 0.039(6) Uiso 1 1 d . .
O8 O 0.54607(4) 0.17942(4) 0.37432(7) 0.0185(2) Uani 1 1 d . .
H8O H 0.5669(8) 0.1750(7) 0.3692(13) 0.039(6) Uiso 1 1 d . .
H8P H 0.5461(8) 0.1910(8) 0.4148(15) 0.048(7) Uiso 1 1 d . .
O9 O 0.62381(4) 0.28188(5) 0.50020(7) 0.0218(3) Uani 1 1 d . .
H9O H 0.6256(8) 0.3054(9) 0.5050(15) 0.049(8) Uiso 1 1 d . .
H9P H 0.5974(9) 0.2638(9) 0.4961(14) 0.047(7) Uiso 1 1 d . .

loop_
_atom_site_aniso_label
_atom_site_aniso_U_11
_atom_site_aniso_U_22
_atom_site_aniso_U_33
_atom_site_aniso_U_23
_atom_site_aniso_U_13
_atom_site_aniso_U_12
Mg1 0.0165(3) 0.0159(3) 0.0136(2) -0.0018(2) -0.0013(2) 0.0085(2)
P1 0.0126(2) 0.0142(2) 0.01201(18) 0.00151(15) 0.00223(15) 0.00473(16)
O1 0.0144(5) 0.0202(6) 0.0150(5) 0.0056(4) 0.0028(4) 0.0066(5)
O2 0.0186(6) 0.0162(6) 0.0152(5) 0.0017(4) 0.0031(4) 0.0061(5)
O3 0.0171(6) 0.0178(6) 0.0129(5) 0.0010(4) 0.0006(4) 0.0083(5)
O4 0.0160(6) 0.0192(6) 0.0154(5) 0.0004(4) -0.0004(4) 0.0078(5)
C1 0.0110(7) 0.0221(8) 0.0172(8) 0.0078(6) 0.0035(6) 0.0057(7)
C2 0.0152(8) 0.0239(9) 0.0186(8) 0.0040(7) 0.0030(6) 0.0070(7)
C3 0.0190(8) 0.0322(10) 0.0171(8) 0.0046(7) 0.0021(7) 0.0081(8)
C4 0.0163(8) 0.0299(10) 0.0229(9) 0.0115(7) 0.0030(7) 0.0050(7)
C5 0.0168(8) 0.0216(9) 0.0273(9) 0.0088(7) 0.0024(7) 0.0035(7)
C6 0.0128(8) 0.0228(9) 0.0211(8) 0.0041(7) 0.0011(6) 0.0040(7)
C7 0.0213(8) 0.0260(9) 0.0144(7) 0.0021(7) 0.0021(6) 0.0116(7)
C8 0.0321(10) 0.0464(12) 0.0148(8) 0.0003(8) -0.0023(7) 0.0267(9)
C9 0.0350(12) 0.0652(15) 0.0302(10) 0.0084(10) 0.0091(9) 0.0303(11)
C10 0.0443(14) 0.110(2) 0.0344(12) 0.0120(14) 0.0118(10) 0.0509(16)
C11 0.0744(19) 0.117(3) 0.0336(12) -0.0047(14) -0.0046(12) 0.082(2)
C12 0.0720(19) 0.083(2) 0.0528(15) -0.0091(14) -0.0121(14) 0.0652(18)
C13 0.0457(13) 0.0534(14) 0.0444(12) -0.0009(11) -0.0051(10) 0.0373(12)
C14 0.0238(9) 0.0198(8) 0.0171(8) 0.0024(6) 0.0007(7) 0.0112(7)
C15 0.0325(10) 0.0351(10) 0.0191(8) -0.0013(7) 0.0000(7) 0.0213(9)
C16 0.0436(12) 0.0375(11) 0.0174(8) -0.0056(8) -0.0074(8) 0.0222(10)
C17 0.0325(10) 0.0291(10) 0.0276(9) -0.0013(8) -0.0114(8) 0.0153(9)
C18 0.0226(9) 0.0295(10) 0.0316(9) -0.0008(8) -0.0002(8) 0.0134(8)
C19 0.0248(9) 0.0253(9) 0.0216(8) -0.0024(7) 0.0004(7) 0.0114(8)
C20 0.0269(10) 0.0362(11) 0.0270(10) 0.0158(8) 0.0029(8) 0.0089(9)
C21 0.0595(16) 0.0773(19) 0.0410(13) 0.0364(13) 0.0248(12) 0.0357(15)
C22 0.0364(12) 0.0473(13) 0.0360(11) 0.0197(10) -0.0061(9) 0.0099(10)
C23 0.0550(15) 0.0349(12) 0.0468(13) 0.0232(11) -0.0101(11) 0.0030(11)
C24 0.0201(9) 0.0196(9) 0.0220(8) 0.0028(7) -0.0001(7) 0.0042(7)
C25 0.0262(9) 0.0191(9) 0.0222(8) 0.0012(7) -0.0024(7) 0.0037(7)
C26 0.0297(10) 0.0230(9) 0.0322(10) -0.0018(8) -0.0009(8) 0.0078(8)
C27 0.0516(14) 0.0369(12) 0.0450(13) -0.0019(10) -0.0043(11) 0.0250(11)
C28 0.0704(17) 0.0247(11) 0.0477(13) -0.0009(10) -0.0108(12) 0.0214(11)
C29 0.0491(15) 0.0191(11) 0.0786(18) 0.0035(11) -0.0069(13) -0.0010(10)
C30 0.0276(11) 0.0263(11) 0.0707(16) 0.0054(11) -0.0011(11) 0.0033(9)
C31 0.0259(10) 0.0247(9) 0.0307(10) -0.0023(8) -0.0065(8) 0.0085(8)
C32 0.0488(13) 0.0492(13) 0.0344(11) -0.0051(10) -0.0098(10) 0.0290(12)
C33 0.0618(17) 0.0620(17) 0.0466(14) -0.0099(12) -0.0252(13) 0.0342(14)
C34 0.0425(14) 0.0526(15) 0.0756(18) -0.0094(13) -0.0305(13) 0.0253(12)
C35 0.0232(11) 0.0493(14) 0.0707(17) 0.0028(12) -0.0040(11) 0.0128(10)
C36 0.0224(10) 0.0385(12) 0.0422(12) 0.0039(9) -0.0035(9) 0.0075(9)
O5 0.0234(6) 0.0215(6) 0.0292(6) -0.0035(5) -0.0034(5) 0.0078(5)
N1 0.0376(9) 0.0222(8) 0.0309(8) -0.0069(7) -0.0083(7) 0.0082(7)
C37 0.0257(10) 0.0226(9) 0.0313(10) -0.0030(8) 0.0035(8) 0.0068(8)
C38 0.0595(15) 0.0254(11) 0.0517(14) -0.0104(10) -0.0023(12) 0.0174(11)
C39 0.0492(15) 0.0372(14) 0.097(2) -0.0187(14) -0.0368(15) 0.0114(12)
O6 0.0259(6) 0.0295(7) 0.0153(6) -0.0023(5) -0.0025(5) 0.0169(6)
N2 0.0262(8) 0.0347(9) 0.0174(7) 0.0003(6) -0.0009(6) 0.0179(7)
C40 0.0189(8) 0.0240(9) 0.0218(8) -0.0040(7) -0.0024(7) 0.0118(7)
C41 0.0385(12) 0.0593(14) 0.0275(10) -0.0008(9) -0.0055(9) 0.0350(11)
C42 0.0536(15) 0.0809(19) 0.0263(10) 0.0191(11) 0.0111(10) 0.0418(14)
O7 0.0188(6) 0.0152(6) 0.0140(6) -0.0004(5) 0.0016(5) 0.0083(5)
O8 0.0188(6) 0.0206(6) 0.0175(6) 0.0003(5) 0.0008(5) 0.0110(5)
O9 0.0168(6) 0.0191(6) 0.0289(7) -0.0021(5) 0.0013(5) 0.0085(6)

loop_
_atom_type_symbol
_atom_type_description
_atom_type_scat_dispersion_real
_atom_type_scat_dispersion_imag
_atom_type_scat_source
C C 0.0033 0.0016 'International Tables Vol C Tables 4.2.6.8 and 6.1.1.4'
H H 0.0000 0.0000 'International Tables Vol C Tables 4.2.6.8 and 6.1.1.4'
Mg Mg 0.0486 0.0363 'International Tables Vol C Tables 4.2.6.8 and 6.1.1.4'
N N 0.0061 0.0033 'International Tables Vol C Tables 4.2.6.8 and 6.1.1.4'
O O 0.0106 0.0060 'International Tables Vol C Tables 4.2.6.8 and 6.1.1.4'
P P 0.1023 0.0942 'International Tables Vol C Tables 4.2.6.8 and 6.1.1.4'

loop_
_geom_angle_atom_site_label_1
_geom_angle_atom_site_label_2
_geom_angle_atom_site_label_3
_geom_angle
_geom_angle_site_symmetry_1
_geom_angle_site_symmetry_3
O2 Mg1 O3 167.75(5) 18_545 .
O2 Mg1 O6 94.17(5) 18_545 .
O3 Mg1 O6 89.60(5) . .
O2 Mg1 O8 89.91(5) 18_545 .
O3 Mg1 O8 87.02(5) . .
O6 Mg1 O8 174.92(6) . .
O2 Mg1 O5 92.31(5) 18_545 .
O3 Mg1 O5 99.43(5) . .
O6 Mg1 O5 88.71(5) . .
O8 Mg1 O5 88.10(5) . .
O2 Mg1 O7 82.72(5) 18_545 .
O3 Mg1 O7 85.77(5) . .
O6 Mg1 O7 88.00(5) . .
O8 Mg1 O7 95.53(5) . .
O5 Mg1 O7 173.83(5) . .
O2 P1 O4 113.54(6) . .
O2 P1 O3 113.10(6) . .
O4 P1 O3 113.66(6) . .
O2 P1 O1 104.60(6) . .
O4 P1 O1 107.38(6) . .
O3 P1 O1 103.42(6) . .
C1 O1 P1 121.99(10) . .
P1 O2 Mg1 138.61(7) . 17
P1 O3 Mg1 134.02(7) . .
O1 C1 C2 119.43(15) . .
O1 C1 C6 118.55(14) . .
C2 C1 C6 121.98(15) . .
C1 C2 C3 117.65(16) . .
C1 C2 C7 121.37(14) . .
C3 C2 C7 120.98(15) . .
C4 C3 C2 122.53(16) . .
C4 C3 H3 118.7 . .
C2 C3 H3 118.7 . .
C3 C4 C5 117.79(15) . .
C3 C4 C20 119.13(16) . .
C5 C4 C20 123.05(17) . .
C4 C5 C6 121.91(17) . .
C4 C5 H5 119.0 . .
C6 C5 H5 119.0 . .
C1 C6 C5 118.03(16) . .
C1 C6 C24 118.38(14) . .
C5 C6 C24 123.57(16) . .
C2 C7 C8 114.09(15) . .
C2 C7 C14 110.07(14) . .
C8 C7 C14 113.61(14) . .
C2 C7 H7 106.1 . .
C8 C7 H7 106.1 . .
C14 C7 H7 106.1 . .
C9 C8 C13 117.48(19) . .
C9 C8 C7 124.05(19) . .
C13 C8 C7 118.47(18) . .
C8 C9 C10 120.4(2) . .
C8 C9 H9 119.8 . .
C10 C9 H9 119.8 . .
C11 C10 C9 121.0(3) . .
C11 C10 H10 119.5 . .
C9 C10 H10 119.5 . .
C10 C11 C12 119.3(2) . .
C10 C11 H11 120.3 . .
C12 C11 H11 120.3 . .
C11 C12 C13 120.3(3) . .
C11 C12 H12 119.9 . .
C13 C12 H12 119.9 . .
C12 C13 C8 121.5(2) . .
C12 C13 H13 119.2 . .
C8 C13 H13 119.2 . .
C19 C14 C15 118.60(16) . .
C19 C14 C7 117.39(15) . .
C15 C14 C7 124.01(15) . .
C16 C15 C14 120.29(17) . .
C16 C15 H15 119.9 . .
C14 C15 H15 119.9 . .
C17 C16 C15 120.39(17) . .
C17 C16 H16 119.8 . .
C15 C16 H16 119.8 . .
C16 C17 C18 119.67(17) . .
C16 C17 H17 120.2 . .
C18 C17 H17 120.2 . .
C17 C18 C19 120.03(17) . .
C17 C18 H18 120.0 . .
C19 C18 H18 120.0 . .
C18 C19 C14 120.98(16) . .
C18 C19 H19 119.5 . .
C14 C19 H19 119.5 . .
C23 C20 C22 107.93(19) . .
C23 C20 C21 107.8(2) . .
C22 C20 C21 110.08(19) . .
C23 C20 C4 112.33(17) . .
C22 C20 C4 108.83(15) . .
C21 C20 C4 109.82(17) . .
C20 C21 H21A 109.5 . .
C20 C21 H21B 109.5 . .
H21A C21 H21B 109.5 . .
C20 C21 H21C 109.5 . .
H21A C21 H21C 109.5 . .
H21B C21 H21C 109.5 . .
C20 C22 H22A 109.5 . .
C20 C22 H22B 109.5 . .
H22A C22 H22B 109.5 . .
C20 C22 H22C 109.5 . .
H22A C22 H22C 109.5 . .
H22B C22 H22C 109.5 . .
C20 C23 H23A 109.5 . .
C20 C23 H23B 109.5 . .
H23A C23 H23B 109.5 . .
C20 C23 H23C 109.5 . .
H23A C23 H23C 109.5 . .
H23B C23 H23C 109.5 . .
C6 C24 C25 113.32(14) . .
C6 C24 C31 111.55(15) . .
C25 C24 C31 112.00(14) . .
C6 C24 H24 106.5 . .
C25 C24 H24 106.5 . .
C31 C24 H24 106.5 . .
C26 C25 C30 117.80(19) . .
C26 C25 C24 119.14(16) . .
C30 C25 C24 123.06(18) . .
C25 C26 C27 121.14(19) . .
C25 C26 H26 119.4 . .
C27 C26 H26 119.4 . .
C28 C27 C26 120.7(2) . .
C28 C27 H27 119.7 . .
C26 C27 H27 119.7 . .
C29 C28 C27 118.8(2) . .
C29 C28 H28 120.6 . .
C27 C28 H28 120.6 . .
C28 C29 C30 121.1(2) . .
C28 C29 H29 119.5 . .
C30 C29 H29 119.5 . .
C25 C30 C29 120.6(2) . .
C25 C30 H30 119.7 . .
C29 C30 H30 119.7 . .
C36 C31 C32 119.27(19) . .
C36 C31 C24 122.35(17) . .
C32 C31 C24 118.38(18) . .
C33 C32 C31 119.7(2) . .
C33 C32 H32 120.1 . .
C31 C32 H32 120.1 . .
C34 C33 C32 120.6(2) . .
C34 C33 H33 119.7 . .
C32 C33 H33 119.7 . .
C35 C34 C33 119.8(2) . .
C35 C34 H34 120.1 . .
C33 C34 H34 120.1 . .
C34 C35 C36 119.7(2) . .
C34 C35 H35 120.1 . .
C36 C35 H35 120.1 . .
C31 C36 C35 120.8(2) . .
C31 C36 H36 119.6 . .
C35 C36 H36 119.6 . .
C37 O5 Mg1 116.73(12) . .
C37 N1 C39 121.53(19) . .
C37 N1 C38 120.89(18) . .
C39 N1 C38 117.52(18) . .
O5 C37 N1 125.81(19) . .
O5 C37 H37 117.1 . .
N1 C37 H37 117.1 . .
N1 C38 H38A 109.5 . .
N1 C38 H38B 109.5 . .
H38A C38 H38B 109.5 . .
N1 C38 H38C 109.5 . .
H38A C38 H38C 109.5 . .
H38B C38 H38C 109.5 . .
N1 C39 H39A 109.5 . .
N1 C39 H39B 109.5 . .
H39A C39 H39B 109.5 . .
N1 C39 H39C 109.5 . .
H39A C39 H39C 109.5 . .
H39B C39 H39C 109.5 . .
C40 O6 Mg1 132.47(11) . .
C40 N2 C42 122.09(16) . .
C40 N2 C41 121.17(15) . .
C42 N2 C41 116.47(16) . .
O6 C40 N2 124.63(16) . .
O6 C40 H40 117.7 . .
N2 C40 H40 117.7 . .
N2 C41 H41A 109.5 . .
N2 C41 H41B 109.5 . .
H41A C41 H41B 109.5 . .
N2 C41 H41C 109.5 . .
H41A C41 H41C 109.5 . .
H41B C41 H41C 109.5 . .
N2 C42 H42A 109.5 . .
N2 C42 H42B 109.5 . .
H42A C42 H42B 109.5 . .
N2 C42 H42C 109.5 . .
H42A C42 H42C 109.5 . .
H42B C42 H42C 109.5 . .
Mg1 O7 H7O 112.7(15) . .
Mg1 O7 H7P 121.4(16) . .
H7O O7 H7P 103(2) . .
Mg1 O8 H8O 116.3(16) . .
Mg1 O8 H8P 112.5(17) . .
H8O O8 H8P 114(2) . .
H9O O9 H9P 107(2) . .

loop_
_geom_bond_atom_site_label_1
_geom_bond_atom_site_label_2
_geom_bond_distance
_geom_bond_site_symmetry_2
Mg1 O2 2.0174(12) 18_545
Mg1 O3 2.0266(12) .
Mg1 O6 2.0607(12) .
Mg1 O8 2.0637(13) .
Mg1 O5 2.1088(13) .
Mg1 O7 2.2284(13) .
P1 O2 1.5097(12) .
P1 O4 1.5136(12) .
P1 O3 1.5233(11) .
P1 O1 1.6449(11) .
O1 C1 1.3859(18) .
C1 C2 1.393(2) .
C1 C6 1.396(2) .
C2 C3 1.399(2) .
C2 C7 1.521(2) .
C3 C4 1.388(3) .
C3 H3 0.9500 .
C4 C5 1.397(3) .
C4 C20 1.542(2) .
C5 C6 1.398(2) .
C5 H5 0.9500 .
C6 C24 1.524(2) .
C7 C8 1.527(2) .
C7 C14 1.530(2) .
C7 H7 1.0000 .
C8 C9 1.387(3) .
C8 C13 1.395(3) .
C9 C10 1.400(3) .
C9 H9 0.9500 .
C10 C11 1.370(4) .
C10 H10 0.9500 .
C11 C12 1.370(4) .
C11 H11 0.9500 .
C12 C13 1.388(3) .
C12 H12 0.9500 .
C13 H13 0.9500 .
C14 C19 1.391(2) .
C14 C15 1.394(2) .
C15 C16 1.393(3) .
C15 H15 0.9500 .
C16 C17 1.381(3) .
C16 H16 0.9500 .
C17 C18 1.385(3) .
C17 H17 0.9500 .
C18 C19 1.386(3) .
C18 H18 0.9500 .
C19 H19 0.9500 .
C20 C23 1.528(3) .
C20 C22 1.529(3) .
C20 C21 1.535(3) .
C21 H21A 0.9800 .
C21 H21B 0.9800 .
C21 H21C 0.9800 .
C22 H22A 0.9800 .
C22 H22B 0.9800 .
C22 H22C 0.9800 .
C23 H23A 0.9800 .
C23 H23B 0.9800 .
C23 H23C 0.9800 .
C24 C25 1.529(3) .
C24 C31 1.530(3) .
C24 H24 1.0000 .
C25 C26 1.379(3) .
C25 C30 1.384(3) .
C26 C27 1.390(3) .
C26 H26 0.9500 .
C27 C28 1.373(3) .
C27 H27 0.9500 .
C28 C29 1.363(4) .
C28 H28 0.9500 .
C29 C30 1.396(3) .
C29 H29 0.9500 .
C30 H30 0.9500 .
C31 C36 1.381(3) .
C31 C32 1.397(3) .
C32 C33 1.387(3) .
C32 H32 0.9500 .
C33 C34 1.386(4) .
C33 H33 0.9500 .
C34 C35 1.381(4) .
C34 H34 0.9500 .
C35 C36 1.394(3) .
C35 H35 0.9500 .
C36 H36 0.9500 .
O5 C37 1.240(2) .
N1 C37 1.318(2) .
N1 C39 1.419(3) .
N1 C38 1.463(3) .
C37 H37 0.9500 .
C38 H38A 0.9800 .
C38 H38B 0.9800 .
C38 H38C 0.9800 .
C39 H39A 0.9800 .
C39 H39B 0.9800 .
C39 H39C 0.9800 .
O6 C40 1.233(2) .
N2 C40 1.322(2) .
N2 C42 1.451(2) .
N2 C41 1.454(2) .
C40 H40 0.9500 .
C41 H41A 0.9800 .
C41 H41B 0.9800 .
C41 H41C 0.9800 .
C42 H42A 0.9800 .
C42 H42B 0.9800 .
C42 H42C 0.9800 .
O7 H7O 0.82(2) .
O7 H7P 0.85(3) .
O8 H8O 0.84(3) .
O8 H8P 0.83(3) .
O9 H9O 0.82(3) .
O9 H9P 0.84(3) .

loop_
_geom_hbond_atom_site_label_D
_geom_hbond_atom_site_label_H
_geom_hbond_atom_site_label_A
_geom_hbond_distance_DH
_geom_hbond_distance_HA
_geom_hbond_distance_DA
_geom_hbond_angle_DHA
_geom_hbond_site_symmetry_A
C37 H37 O1 0.95 2.57 3.240(2) 127.9 18_545
C37 H37 O8 0.95 2.57 3.050(2) 111.5 .
O7 H7O O9 0.82(2) 2.03(2) 2.8347(17) 168(2) 17
O7 H7P O7 0.85(3) 2.02(3) 2.8340(15) 161(2) 17
O8 H8O O3 0.84(3) 1.94(3) 2.7198(17) 153(2) 18_545
O8 H8O O6 0.84(3) 2.46(2) 3.0217(17) 125.0(19) 18_545
O8 H8P O4 0.83(3) 1.86(3) 2.6495(17) 159(2) .
O9 H9O O9 0.82(3) 2.21(3) 2.968(2) 155(2) 3_665
O9 H9P O4 0.84(3) 1.87(3) 2.7094(17) 176(3) .
